data_4109828
loop_
_publ_author_name
'Vladimir Ya. Lee'
'Risa Kato'
'Akira Sekiguchi'
'Andreas Krapp'
'Gernot Frenking'

_publ_section_title
;
 Heavy Ferrocene: A Sandwich Complex Containing Si and Ge Atoms
;
_journal_name_full 'Journal of the American Chemical Society'
_journal_page_first 10340
_journal_page_last 10341
_journal_paper_doi 10.1021/ja0740162
_journal_volume 129
_journal_year 2007
_chemical_formula_sum 'C45 H84 Fe Ge Si5'
_chemical_formula_weight 894.01
_chemical_name_systematic
; 
 (Me5C5)Fe[(t-Bu2MeSi)3PhGeSi2C2], Heavy Ferrocene 
;
_space_group_IT_number 2
_symmetry_cell_setting triclinic
_symmetry_space_group_name_Hall '-P 1'
_symmetry_space_group_name_H-M 'P -1'
_atom_sites_solution_hydrogens geom
_atom_sites_solution_primary direct
_atom_sites_solution_secondary difmap
_audit_creation_method SHELXL-97
_cell_angle_alpha 82.796(3)
_cell_angle_beta 87.779(3)
_cell_angle_gamma 81.784(2)
_cell_formula_units_Z 2
_cell_length_a 9.9320(5)
_cell_length_b 11.9290(6)
_cell_length_c 21.9830(6)
_cell_measurement_reflns_used 25971
_cell_measurement_temperature 120
_cell_measurement_theta_max 28.02
_cell_measurement_theta_min 2.39
_cell_volume 2556.9(2)
_computing_cell_refinement 'HKL scalepack'
_computing_data_collection 'MacScience Xpress'
_computing_data_reduction Denzo
_computing_molecular_graphics ORTEP
_computing_publication_material CIFTAB
_computing_structure_refinement 'SHELXL-97 (Sheldrick, 1997)'
_computing_structure_solution SIR92
_diffrn_ambient_temperature 120
_diffrn_measured_fraction_theta_full 0.925
_diffrn_measured_fraction_theta_max 0.925
_diffrn_measurement_device_type 'MacScience DIP2030 Image plate'
_diffrn_radiation_monochromator graphite
_diffrn_radiation_source 'rotating anode'
_diffrn_radiation_type MoK\a
_diffrn_radiation_wavelength 0.71070
_diffrn_reflns_av_R_equivalents 0.042
_diffrn_reflns_av_sigmaI/netI 0.0566
_diffrn_reflns_limit_h_max 13
_diffrn_reflns_limit_h_min 0
_diffrn_reflns_limit_k_max 15
_diffrn_reflns_limit_k_min -15
_diffrn_reflns_limit_l_max 28
_diffrn_reflns_limit_l_min -28
_diffrn_reflns_number 25971
_diffrn_reflns_theta_full 28.02
_diffrn_reflns_theta_max 28.02
_diffrn_reflns_theta_min 2.39
_exptl_absorpt_coefficient_mu 1.016
_exptl_absorpt_correction_type none
_exptl_crystal_colour dark-red
_exptl_crystal_density_diffrn 1.161
_exptl_crystal_description plates
_exptl_crystal_F_000 964
_exptl_crystal_size_max 0.50
_exptl_crystal_size_mid 0.30
_exptl_crystal_size_min 0.20
_refine_diff_density_max 1.794
_refine_diff_density_min -0.961
_refine_diff_density_rms 0.100
_refine_ls_extinction_coef 0.0103(11)
_refine_ls_extinction_expression Fc^*^=kFc[1+0.001xFc^2^\l^3^/sin(2\q)]^-1/4^
_refine_ls_extinction_method SHELXL
_refine_ls_goodness_of_fit_ref 1.034
_refine_ls_hydrogen_treatment constr
_refine_ls_matrix_type full
_refine_ls_number_parameters 470
_refine_ls_number_reflns 11427
_refine_ls_number_restraints 0
_refine_ls_restrained_S_all 1.034
_refine_ls_R_factor_all 0.0702
_refine_ls_R_factor_gt 0.0524
_refine_ls_shift/su_max 0.001
_refine_ls_shift/su_mean 0.000
_refine_ls_structure_factor_coef Fsqd
_refine_ls_weighting_details 'calc w=1/[\s^2^(Fo^2^)+(0.0950P)^2^+1.1794P] where P=(Fo^2^+2Fc^2^)/3'
_refine_ls_weighting_scheme calc
_refine_ls_wR_factor_gt 0.1461
_refine_ls_wR_factor_ref 0.1567
_reflns_number_gt 8706
_reflns_number_total 11427
_reflns_threshold_expression >2sigma(I)
_cod_data_source_file ja0740162si20070603_072122.cif
_cod_data_source_block shelxl
_cod_original_cell_volume 2556.86(19)
_cod_original_sg_symbol_H-M 'P -1 '
_cod_database_code 4109828

loop_
_symmetry_equiv_pos_as_xyz
'x, y, z'
'-x, -y, -z'

loop_
_atom_site_label
_atom_site_type_symbol
_atom_site_fract_x
_atom_site_fract_y
_atom_site_fract_z
_atom_site_U_iso_or_equiv
_atom_site_adp_type
_atom_site_occupancy
_atom_site_symmetry_multiplicity
_atom_site_calc_flag
_atom_site_refinement_flags
Ge1 Ge 0.14700(4) 0.63614(3) 0.211662(15) 0.02532(11) Uani 1 1 d .
Fe1 Fe 0.27511(4) 0.61774(3) 0.310545(18) 0.01726(12) Uani 1 1 d .
Si1 Si 0.30686(9) 0.47817(7) 0.23544(4) 0.02151(19) Uani 1 1 d .
Si2 Si 0.21644(7) 0.42187(6) 0.32753(3) 0.01125(15) Uani 1 1 d .
Si3 Si 0.45478(9) 0.37118(8) 0.16906(4) 0.02354(19) Uani 1 1 d .
Si4 Si 0.17380(9) 0.28106(7) 0.41017(4) 0.01889(18) Uani 1 1 d .
Si5 Si 0.07769(10) 0.77282(8) 0.12289(4) 0.0277(2) Uani 1 1 d .
C1 C 0.0596(3) 0.6423(3) 0.29106(14) 0.0201(6) Uani 1 1 d .
C2 C 0.0941(3) 0.5486(2) 0.33685(13) 0.0178(5) Uani 1 1 d .
H2 H 0.0507 0.5521 0.3750 0.021 Uiso 1 1 d R
C3 C 0.5120(4) 0.4650(3) 0.10053(16) 0.0347(8) Uani 1 1 d .
H3A H 0.4340 0.5028 0.0780 0.042 Uiso 1 1 d R
H3B H 0.5703 0.4192 0.0745 0.042 Uiso 1 1 d R
H3C H 0.5610 0.5208 0.1140 0.042 Uiso 1 1 d R
C4 C 0.3492(4) 0.2648(3) 0.14030(16) 0.0308(7) Uani 1 1 d .
C5 C 0.2085(4) 0.3268(4) 0.12035(19) 0.0410(9) Uani 1 1 d .
H5A H 0.2193 0.3885 0.0889 0.049 Uiso 1 1 d R
H5B H 0.1604 0.3564 0.1549 0.049 Uiso 1 1 d R
H5C H 0.1579 0.2742 0.1048 0.049 Uiso 1 1 d R
C6 C 0.4201(5) 0.2154(4) 0.08387(19) 0.0454(10) Uani 1 1 d .
H6A H 0.5084 0.1759 0.0950 0.054 Uiso 1 1 d R
H6B H 0.4295 0.2764 0.0517 0.054 Uiso 1 1 d R
H6C H 0.3665 0.1633 0.0698 0.054 Uiso 1 1 d R
C7 C 0.3290(5) 0.1668(3) 0.19057(19) 0.0409(9) Uani 1 1 d .
H7A H 0.4161 0.1270 0.2035 0.049 Uiso 1 1 d R
H7B H 0.2776 0.1149 0.1748 0.049 Uiso 1 1 d R
H7C H 0.2806 0.1971 0.2249 0.049 Uiso 1 1 d R
C8 C 0.6193(3) 0.3010(3) 0.20966(15) 0.0278(7) Uani 1 1 d .
C9 C 0.7024(4) 0.2109(3) 0.17354(17) 0.0364(8) Uani 1 1 d .
H9A H 0.6500 0.1503 0.1704 0.044 Uiso 1 1 d R
H9B H 0.7852 0.1807 0.1945 0.044 Uiso 1 1 d R
H9C H 0.7237 0.2458 0.1332 0.044 Uiso 1 1 d R
C10 C 0.5909(4) 0.2462(3) 0.27504(16) 0.0317(7) Uani 1 1 d .
H10A H 0.5357 0.1868 0.2735 0.038 Uiso 1 1 d R
H10B H 0.5439 0.3031 0.2984 0.038 Uiso 1 1 d R
H10C H 0.6754 0.2144 0.2941 0.038 Uiso 1 1 d R
C11 C 0.7087(4) 0.3957(3) 0.21342(19) 0.0374(8) Uani 1 1 d .
H11A H 0.7278 0.4305 0.1728 0.045 Uiso 1 1 d R
H11B H 0.7926 0.3631 0.2329 0.045 Uiso 1 1 d R
H11C H 0.6612 0.4523 0.2369 0.045 Uiso 1 1 d R
C12 C 0.1228(4) 0.3540(3) 0.48094(14) 0.0255(6) Uani 1 1 d .
H12A H 0.0482 0.4136 0.4716 0.031 Uiso 1 1 d R
H12B H 0.1987 0.3861 0.4939 0.031 Uiso 1 1 d R
H12C H 0.0957 0.2993 0.5132 0.031 Uiso 1 1 d R
C13 C 0.3226(3) 0.1636(3) 0.43279(14) 0.0236(6) Uani 1 1 d .
C14 C 0.4485(4) 0.2210(3) 0.44197(17) 0.0312(7) Uani 1 1 d .
H14A H 0.4281 0.2718 0.4727 0.037 Uiso 1 1 d R
H14B H 0.4725 0.2635 0.4040 0.037 Uiso 1 1 d R
H14C H 0.5232 0.1637 0.4549 0.037 Uiso 1 1 d R
C15 C 0.3562(4) 0.0825(3) 0.38358(17) 0.0313(7) Uani 1 1 d .
H15A H 0.2782 0.0462 0.3778 0.038 Uiso 1 1 d R
H15B H 0.4312 0.0256 0.3965 0.038 Uiso 1 1 d R
H15C H 0.3800 0.1251 0.3457 0.038 Uiso 1 1 d R
C16 C 0.2903(4) 0.0931(3) 0.49387(16) 0.0325(8) Uani 1 1 d .
H16A H 0.2695 0.1430 0.5250 0.039 Uiso 1 1 d R
H16B H 0.3676 0.0378 0.5057 0.039 Uiso 1 1 d R
H16C H 0.2135 0.0547 0.4890 0.039 Uiso 1 1 d R
C17 C 0.0135(3) 0.2289(3) 0.38366(15) 0.0235(6) Uani 1 1 d .
C18 C 0.0298(4) 0.1954(3) 0.31801(16) 0.0304(7) Uani 1 1 d .
H18A H 0.1044 0.1351 0.3163 0.036 Uiso 1 1 d R
H18B H 0.0474 0.2603 0.2899 0.036 Uiso 1 1 d R
H18C H -0.0523 0.1699 0.3069 0.036 Uiso 1 1 d R
C19 C -0.0248(4) 0.1248(3) 0.42716(18) 0.0331(8) Uani 1 1 d .
H19A H 0.0489 0.0632 0.4279 0.040 Uiso 1 1 d R
H19B H -0.1050 0.1012 0.4127 0.040 Uiso 1 1 d R
H19C H -0.0421 0.1458 0.4678 0.040 Uiso 1 1 d R
C20 C -0.1076(4) 0.3253(3) 0.38457(18) 0.0323(8) Uani 1 1 d .
H20A H -0.1199 0.3478 0.4251 0.039 Uiso 1 1 d R
H20B H -0.1886 0.2984 0.3731 0.039 Uiso 1 1 d R
H20C H -0.0899 0.3896 0.3561 0.039 Uiso 1 1 d R
C21 C 0.0328(5) 0.9277(3) 0.13581(18) 0.0417(10) Uani 1 1 d .
H21A H -0.0407 0.9349 0.1653 0.050 Uiso 1 1 d R
H21B H 0.0058 0.9727 0.0978 0.050 Uiso 1 1 d R
H21C H 0.1107 0.9540 0.1508 0.050 Uiso 1 1 d R
C22 C -0.0854(4) 0.7226(4) 0.09766(16) 0.0358(8) Uani 1 1 d .
C23 C -0.1942(4) 0.7414(5) 0.1477(2) 0.0570(13) Uani 1 1 d .
H23A H -0.2073 0.8203 0.1543 0.068 Uiso 1 1 d R
H23B H -0.1655 0.6949 0.1850 0.068 Uiso 1 1 d R
H23C H -0.2781 0.7211 0.1352 0.068 Uiso 1 1 d R
C24 C -0.1364(5) 0.7931(4) 0.0370(2) 0.0523(12) Uani 1 1 d .
H24A H -0.0694 0.7806 0.0051 0.063 Uiso 1 1 d R
H24B H -0.1515 0.8726 0.0423 0.063 Uiso 1 1 d R
H24C H -0.2201 0.7699 0.0261 0.063 Uiso 1 1 d R
C25 C -0.0667(5) 0.5952(4) 0.0883(2) 0.0522(11) Uani 1 1 d .
H25A H 0.0010 0.5814 0.0567 0.063 Uiso 1 1 d R
H25B H -0.1514 0.5753 0.0764 0.063 Uiso 1 1 d R
H25C H -0.0380 0.5496 0.1259 0.063 Uiso 1 1 d R
C26 C 0.2243(4) 0.7712(3) 0.06333(16) 0.0342(8) Uani 1 1 d .
C27 C 0.2016(5) 0.8768(4) 0.01402(19) 0.0502(12) Uani 1 1 d .
H27A H 0.1183 0.8763 -0.0067 0.060 Uiso 1 1 d R
H27B H 0.2761 0.8740 -0.0152 0.060 Uiso 1 1 d R
H27C H 0.1961 0.9452 0.0333 0.060 Uiso 1 1 d R
C28 C 0.2380(5) 0.6647(4) 0.02991(19) 0.0453(10) Uani 1 1 d .
H28A H 0.1547 0.6627 0.0096 0.054 Uiso 1 1 d R
H28B H 0.2568 0.5977 0.0590 0.054 Uiso 1 1 d R
H28C H 0.3111 0.6671 0.0001 0.054 Uiso 1 1 d R
C29 C 0.3572(4) 0.7745(4) 0.09571(18) 0.0415(9) Uani 1 1 d .
H29A H 0.3485 0.8413 0.1165 0.050 Uiso 1 1 d R
H29B H 0.4304 0.7768 0.0659 0.050 Uiso 1 1 d R
H29C H 0.3760 0.7076 0.1249 0.050 Uiso 1 1 d R
C30 C -0.0496(3) 0.7348(3) 0.30477(14) 0.0215(6) Uani 1 1 d .
C31 C -0.1612(3) 0.7098(3) 0.34286(14) 0.0234(6) Uani 1 1 d .
H31 H -0.1641 0.6350 0.3604 0.028 Uiso 1 1 d R
C32 C -0.2672(4) 0.7939(3) 0.35506(16) 0.0309(7) Uani 1 1 d .
H32 H -0.3404 0.7748 0.3800 0.037 Uiso 1 1 d R
C33 C -0.2642(4) 0.9063(3) 0.33012(17) 0.0342(8) Uani 1 1 d .
H33 H -0.3344 0.9630 0.3386 0.041 Uiso 1 1 d R
C34 C -0.1562(4) 0.9331(3) 0.29256(17) 0.0334(8) Uani 1 1 d .
H34 H -0.1542 1.0082 0.2753 0.040 Uiso 1 1 d R
C35 C -0.0495(4) 0.8488(3) 0.28043(16) 0.0279(7) Uani 1 1 d .
H35 H 0.0232 0.8689 0.2555 0.033 Uiso 1 1 d R
C36 C 0.4525(3) 0.6936(3) 0.30054(14) 0.0225(6) Uani 1 1 d .
C37 C 0.4612(3) 0.6085(3) 0.35369(14) 0.0226(6) Uani 1 1 d .
C38 C 0.3506(3) 0.6416(3) 0.39492(14) 0.0231(6) Uani 1 1 d .
C39 C 0.2760(3) 0.7475(3) 0.36785(13) 0.0216(6) Uani 1 1 d .
C40 C 0.3393(3) 0.7784(3) 0.30987(14) 0.0220(6) Uani 1 1 d .
C41 C 0.5529(4) 0.7017(3) 0.24787(15) 0.0285(7) Uani 1 1 d .
H41A H 0.6194 0.6345 0.2515 0.034 Uiso 1 1 d R
H41B H 0.5973 0.7679 0.2486 0.034 Uiso 1 1 d R
H41C H 0.5063 0.7076 0.2099 0.034 Uiso 1 1 d R
C42 C 0.5731(4) 0.5128(3) 0.36869(16) 0.0289(7) Uani 1 1 d .
H42A H 0.6347 0.5071 0.3341 0.035 Uiso 1 1 d R
H42B H 0.5355 0.4428 0.3783 0.035 Uiso 1 1 d R
H42C H 0.6213 0.5269 0.4034 0.035 Uiso 1 1 d R
C43 C 0.3261(4) 0.5858(3) 0.45811(15) 0.0292(7) Uani 1 1 d .
H43A H 0.3884 0.5165 0.4657 0.035 Uiso 1 1 d R
H43B H 0.2344 0.5685 0.4620 0.035 Uiso 1 1 d R
H43C H 0.3397 0.6362 0.4874 0.035 Uiso 1 1 d R
C44 C 0.1609(4) 0.8141(3) 0.39983(15) 0.0288(7) Uani 1 1 d .
H44A H 0.1401 0.7715 0.4382 0.035 Uiso 1 1 d R
H44B H 0.0822 0.8279 0.3745 0.035 Uiso 1 1 d R
H44C H 0.1869 0.8856 0.4072 0.035 Uiso 1 1 d R
C45 C 0.3096(4) 0.8909(3) 0.26956(16) 0.0289(7) Uani 1 1 d .
H45A H 0.2287 0.9339 0.2846 0.035 Uiso 1 1 d R
H45B H 0.2963 0.8771 0.2283 0.035 Uiso 1 1 d R
H45C H 0.3846 0.9332 0.2703 0.035 Uiso 1 1 d R

loop_
_atom_site_aniso_label
_atom_site_aniso_U_11
_atom_site_aniso_U_22
_atom_site_aniso_U_33
_atom_site_aniso_U_23
_atom_site_aniso_U_13
_atom_site_aniso_U_12
Ge1 0.0287(2) 0.02474(19) 0.02056(19) 0.00084(13) -0.00103(12) -0.00007(14)
Fe1 0.0196(2) 0.0149(2) 0.0172(2) -0.00194(15) -0.00101(15) -0.00214(16)
Si1 0.0234(4) 0.0215(4) 0.0185(4) -0.0031(3) 0.0013(3) 0.0010(3)
Si2 0.0137(4) 0.0070(3) 0.0118(3) 0.0007(2) 0.0003(2) 0.0012(3)
Si3 0.0256(5) 0.0230(4) 0.0205(4) -0.0037(3) 0.0013(3) 0.0020(3)
Si4 0.0228(4) 0.0143(4) 0.0189(4) -0.0012(3) -0.0006(3) -0.0010(3)
Si5 0.0294(5) 0.0280(5) 0.0223(4) 0.0038(4) 0.0000(3) 0.0014(4)
C1 0.0198(15) 0.0163(13) 0.0241(15) -0.0034(11) -0.0004(11) -0.0016(11)
C2 0.0183(14) 0.0170(13) 0.0180(13) -0.0012(10) -0.0005(10) -0.0026(11)
C3 0.035(2) 0.0347(19) 0.0300(18) 0.0015(14) 0.0082(14) 0.0034(15)
C4 0.036(2) 0.0299(17) 0.0272(17) -0.0095(14) -0.0008(13) -0.0024(15)
C5 0.037(2) 0.044(2) 0.044(2) -0.0147(18) -0.0092(16) -0.0025(18)
C6 0.047(3) 0.053(3) 0.039(2) -0.025(2) -0.0047(17) 0.002(2)
C7 0.052(3) 0.0306(19) 0.043(2) -0.0067(16) -0.0077(18) -0.0126(18)
C8 0.0244(17) 0.0303(17) 0.0275(16) -0.0045(13) 0.0006(12) 0.0006(13)
C9 0.034(2) 0.035(2) 0.036(2) -0.0074(15) -0.0015(15) 0.0114(16)
C10 0.0304(19) 0.0360(19) 0.0265(17) -0.0017(14) -0.0030(13) 0.0015(15)
C11 0.0290(19) 0.040(2) 0.043(2) -0.0026(17) 0.0009(15) -0.0047(16)
C12 0.0320(18) 0.0204(15) 0.0240(16) -0.0036(12) 0.0034(12) -0.0035(13)
C13 0.0276(17) 0.0172(14) 0.0238(15) 0.0014(11) -0.0028(12) 0.0011(12)
C14 0.0281(18) 0.0255(16) 0.0388(19) 0.0009(14) -0.0102(14) -0.0017(14)
C15 0.0323(19) 0.0236(16) 0.0369(19) -0.0059(14) 0.0025(14) 0.0009(14)
C16 0.042(2) 0.0245(16) 0.0272(18) 0.0078(13) -0.0030(14) -0.0008(15)
C17 0.0251(16) 0.0183(14) 0.0268(16) -0.0026(12) 0.0000(12) -0.0025(12)
C18 0.0302(18) 0.0318(18) 0.0315(17) -0.0098(14) -0.0027(13) -0.0067(14)
C19 0.0327(19) 0.0252(17) 0.042(2) -0.0035(14) 0.0040(15) -0.0081(14)
C20 0.0238(17) 0.0268(17) 0.046(2) -0.0054(15) -0.0025(14) -0.0012(14)
C21 0.057(3) 0.0302(19) 0.032(2) 0.0047(15) 0.0009(17) 0.0071(18)
C22 0.032(2) 0.048(2) 0.0248(18) 0.0054(15) -0.0071(13) -0.0056(16)
C23 0.031(2) 0.100(4) 0.040(2) -0.011(3) 0.0016(17) -0.011(2)
C24 0.047(3) 0.068(3) 0.038(2) 0.008(2) -0.0163(18) -0.004(2)
C25 0.046(3) 0.053(3) 0.059(3) -0.003(2) -0.009(2) -0.014(2)
C26 0.035(2) 0.039(2) 0.0251(18) 0.0051(15) 0.0031(13) -0.0020(16)
C27 0.057(3) 0.050(3) 0.034(2) 0.0181(18) 0.0128(18) -0.001(2)
C28 0.045(2) 0.052(3) 0.037(2) -0.0102(19) 0.0049(17) 0.004(2)
C29 0.033(2) 0.054(3) 0.037(2) 0.0008(18) 0.0050(15) -0.0098(18)
C30 0.0221(15) 0.0183(14) 0.0235(15) -0.0040(11) -0.0053(11) 0.0015(11)
C31 0.0218(16) 0.0218(15) 0.0269(16) -0.0060(12) -0.0033(11) -0.0004(12)
C32 0.0232(17) 0.0345(19) 0.0365(19) -0.0145(15) -0.0011(13) 0.0003(14)
C33 0.0305(19) 0.0307(18) 0.040(2) -0.0145(15) -0.0081(14) 0.0114(15)
C34 0.042(2) 0.0208(16) 0.0348(19) -0.0020(14) -0.0083(15) 0.0064(15)
C35 0.0294(18) 0.0199(15) 0.0332(18) -0.0015(13) -0.0018(13) -0.0006(13)
C36 0.0250(16) 0.0224(15) 0.0217(15) -0.0031(12) -0.0020(11) -0.0085(12)
C37 0.0240(16) 0.0202(14) 0.0245(15) -0.0037(12) -0.0021(11) -0.0052(12)
C38 0.0261(16) 0.0222(15) 0.0226(15) -0.0046(12) -0.0034(11) -0.0069(12)
C39 0.0285(17) 0.0188(14) 0.0193(14) -0.0050(11) -0.0021(11) -0.0062(12)
C40 0.0285(17) 0.0178(14) 0.0209(15) -0.0034(11) -0.0009(11) -0.0057(12)
C41 0.0271(17) 0.0322(17) 0.0278(17) -0.0045(13) 0.0049(13) -0.0105(14)
C42 0.0258(17) 0.0268(17) 0.0342(18) -0.0031(14) -0.0056(13) -0.0031(13)
C43 0.0351(19) 0.0281(17) 0.0259(17) -0.0037(13) -0.0049(13) -0.0084(14)
C44 0.037(2) 0.0246(16) 0.0253(16) -0.0084(13) 0.0019(13) -0.0033(14)
C45 0.041(2) 0.0171(15) 0.0286(17) -0.0002(12) -0.0004(13) -0.0075(14)

loop_
_atom_type_symbol
_atom_type_description
_atom_type_scat_dispersion_real
_atom_type_scat_dispersion_imag
_atom_type_scat_source
C C 0.0033 0.0016 'International Tables Vol C Tables 4.2.6.8 and 6.1.1.4'
H H 0.0000 0.0000 'International Tables Vol C Tables 4.2.6.8 and 6.1.1.4'
Si Si 0.0817 0.0704 'International Tables Vol C Tables 4.2.6.8 and 6.1.1.4'
Ge Ge 0.1547 1.8001 'International Tables Vol C Tables 4.2.6.8 and 6.1.1.4'
Fe Fe 0.3463 0.8444 'International Tables Vol C Tables 4.2.6.8 and 6.1.1.4'

loop_
_geom_angle_atom_site_label_1
_geom_angle_atom_site_label_2
_geom_angle_atom_site_label_3
_geom_angle
C1 Ge1 Si1 98.71(9)
C1 Ge1 Si5 122.85(9)
Si1 Ge1 Si5 138.44(3)
C1 Ge1 Fe1 56.33(9)
Si1 Ge1 Fe1 61.20(2)
Si5 Ge1 Fe1 141.37(3)
C36 Fe1 C37 40.48(12)
C36 Fe1 C38 67.63(12)
C37 Fe1 C38 40.23(12)
C36 Fe1 C40 39.87(12)
C37 Fe1 C40 67.27(12)
C38 Fe1 C40 67.03(12)
C36 Fe1 C2 169.75(12)
C37 Fe1 C2 132.76(12)
C38 Fe1 C2 102.45(12)
C40 Fe1 C2 135.04(12)
C36 Fe1 C39 67.11(12)
C37 Fe1 C39 67.32(12)
C38 Fe1 C39 40.03(12)
C40 Fe1 C39 39.60(11)
C2 Fe1 C39 103.80(12)
C36 Fe1 C1 144.45(12)
C37 Fe1 C1 163.36(12)
C38 Fe1 C1 123.14(12)
C40 Fe1 C1 108.77(12)
C2 Fe1 C1 38.66(11)
C39 Fe1 C1 99.01(12)
C36 Fe1 Si2 136.78(9)
C37 Fe1 Si2 105.17(9)
C38 Fe1 Si2 103.94(9)
C40 Fe1 Si2 170.87(9)
C2 Fe1 Si2 46.20(8)
C39 Fe1 Si2 133.70(9)
C1 Fe1 Si2 76.94(8)
C36 Fe1 Si1 103.75(9)
C37 Fe1 Si1 107.19(9)
C38 Fe1 Si1 139.60(9)
C40 Fe1 Si1 131.88(9)
C2 Fe1 Si1 85.46(8)
C39 Fe1 Si1 170.69(9)
C1 Fe1 Si1 87.57(8)
Si2 Fe1 Si1 54.13(3)
C36 Fe1 Ge1 113.03(9)
C37 Fe1 Ge1 148.29(9)
C38 Fe1 Ge1 165.54(9)
C40 Fe1 Ge1 103.72(9)
C2 Fe1 Ge1 75.87(8)
C39 Fe1 Ge1 125.91(9)
C1 Fe1 Ge1 47.55(8)
Si2 Fe1 Ge1 85.40(2)
Si1 Fe1 Ge1 54.85(2)
Si2 Si1 Ge1 96.34(4)
Si2 Si1 Si3 129.82(5)
Ge1 Si1 Si3 129.47(4)
Si2 Si1 Fe1 62.91(3)
Ge1 Si1 Fe1 63.95(3)
Si3 Si1 Fe1 149.05(5)
C2 Si2 Si1 99.49(10)
C2 Si2 Si4 106.56(10)
Si1 Si2 Si4 152.91(4)
C2 Si2 Fe1 56.62(9)
Si1 Si2 Fe1 62.96(3)
Si4 Si2 Fe1 139.51(4)
C3 Si3 C8 105.24(17)
C3 Si3 C4 108.18(17)
C8 Si3 C4 114.42(16)
C3 Si3 Si1 111.67(12)
C8 Si3 Si1 111.24(11)
C4 Si3 Si1 106.16(12)
C12 Si4 C13 106.77(15)
C12 Si4 C17 106.96(15)
C13 Si4 C17 115.38(14)
C12 Si4 Si2 108.84(10)
C13 Si4 Si2 116.39(11)
C17 Si4 Si2 102.06(10)
C21 Si5 C26 104.96(18)
C21 Si5 C22 107.4(2)
C26 Si5 C22 115.42(17)
C21 Si5 Ge1 117.28(13)
C26 Si5 Ge1 109.03(12)
C22 Si5 Ge1 103.20(12)
C2 C1 C30 118.8(3)
C2 C1 Ge1 117.8(2)
C30 C1 Ge1 123.1(2)
C2 C1 Fe1 68.52(17)
C30 C1 Fe1 130.2(2)
Ge1 C1 Fe1 76.12(11)
C1 C2 Si2 125.7(2)
C1 C2 Fe1 72.82(17)
Si2 C2 Fe1 77.18(11)
C1 C2 H2 117.1
Si2 C2 H2 117.2
Fe1 C2 H2 124.5
Si3 C3 H3A 109.5
Si3 C3 H3B 109.5
H3A C3 H3B 109.5
Si3 C3 H3C 109.4
H3A C3 H3C 109.5
H3B C3 H3C 109.5
C7 C4 C5 108.4(3)
C7 C4 C6 109.3(3)
C5 C4 C6 107.4(3)
C7 C4 Si3 111.4(2)
C5 C4 Si3 109.9(3)
C6 C4 Si3 110.3(3)
C4 C5 H5A 109.5
C4 C5 H5B 109.5
H5A C5 H5B 109.5
C4 C5 H5C 109.4
H5A C5 H5C 109.5
H5B C5 H5C 109.5
C4 C6 H6A 109.4
C4 C6 H6B 109.5
H6A C6 H6B 109.5
C4 C6 H6C 109.5
H6A C6 H6C 109.5
H6B C6 H6C 109.5
C4 C7 H7A 109.4
C4 C7 H7B 109.5
H7A C7 H7B 109.5
C4 C7 H7C 109.4
H7A C7 H7C 109.5
H7B C7 H7C 109.5
C10 C8 C9 109.2(3)
C10 C8 C11 108.5(3)
C9 C8 C11 107.0(3)
C10 C8 Si3 112.0(2)
C9 C8 Si3 112.4(2)
C11 C8 Si3 107.4(2)
C8 C9 H9A 109.5
C8 C9 H9B 109.5
H9A C9 H9B 109.5
C8 C9 H9C 109.4
H9A C9 H9C 109.5
H9B C9 H9C 109.5
C8 C10 H10A 109.6
C8 C10 H10B 109.4
H10A C10 H10B 109.5
C8 C10 H10C 109.4
H10A C10 H10C 109.5
H10B C10 H10C 109.5
C8 C11 H11A 109.5
C8 C11 H11B 109.5
H11A C11 H11B 109.5
C8 C11 H11C 109.4
H11A C11 H11C 109.5
H11B C11 H11C 109.5
Si4 C12 H12A 109.5
Si4 C12 H12B 109.5
H12A C12 H12B 109.5
Si4 C12 H12C 109.5
H12A C12 H12C 109.5
H12B C12 H12C 109.5
C15 C13 C14 109.0(3)
C15 C13 C16 108.7(3)
C14 C13 C16 108.0(3)
C15 C13 Si4 112.2(2)
C14 C13 Si4 108.2(2)
C16 C13 Si4 110.6(2)
C13 C14 H14A 109.4
C13 C14 H14B 109.5
H14A C14 H14B 109.5
C13 C14 H14C 109.5
H14A C14 H14C 109.5
H14B C14 H14C 109.5
C13 C15 H15A 109.4
C13 C15 H15B 109.5
H15A C15 H15B 109.5
C13 C15 H15C 109.5
H15A C15 H15C 109.5
H15B C15 H15C 109.5
C13 C16 H16A 109.4
C13 C16 H16B 109.6
H16A C16 H16B 109.5
C13 C16 H16C 109.5
H16A C16 H16C 109.5
H16B C16 H16C 109.5
C20 C17 C18 107.9(3)
C20 C17 C19 107.3(3)
C18 C17 C19 108.2(3)
C20 C17 Si4 109.2(2)
C18 C17 Si4 112.5(2)
C19 C17 Si4 111.6(2)
C17 C18 H18A 109.4
C17 C18 H18B 109.6
H18A C18 H18B 109.5
C17 C18 H18C 109.4
H18A C18 H18C 109.5
H18B C18 H18C 109.5
C17 C19 H19A 109.5
C17 C19 H19B 109.5
H19A C19 H19B 109.5
C17 C19 H19C 109.5
H19A C19 H19C 109.5
H19B C19 H19C 109.5
C17 C20 H20A 109.5
C17 C20 H20B 109.4
H20A C20 H20B 109.5
C17 C20 H20C 109.6
H20A C20 H20C 109.5
H20B C20 H20C 109.5
Si5 C21 H21A 109.5
Si5 C21 H21B 109.5
H21A C21 H21B 109.5
Si5 C21 H21C 109.4
H21A C21 H21C 109.5
H21B C21 H21C 109.5
C23 C22 C25 108.0(4)
C23 C22 C24 108.9(4)
C25 C22 C24 108.0(4)
C23 C22 Si5 107.9(3)
C25 C22 Si5 113.6(3)
C24 C22 Si5 110.4(3)
C22 C23 H23A 109.3
C22 C23 H23B 109.5
H23A C23 H23B 109.5
C22 C23 H23C 109.5
H23A C23 H23C 109.5
H23B C23 H23C 109.5
C22 C24 H24A 109.5
C22 C24 H24B 109.4
H24A C24 H24B 109.5
C22 C24 H24C 109.6
H24A C24 H24C 109.5
H24B C24 H24C 109.5
C22 C25 H25A 109.4
C22 C25 H25B 109.5
H25A C25 H25B 109.5
C22 C25 H25C 109.5
H25A C25 H25C 109.5
H25B C25 H25C 109.5
C28 C26 C29 109.5(3)
C28 C26 C27 107.4(3)
C29 C26 C27 108.0(4)
C28 C26 Si5 111.6(3)
C29 C26 Si5 109.0(3)
C27 C26 Si5 111.2(3)
C26 C27 H27A 109.3
C26 C27 H27B 109.6
H27A C27 H27B 109.5
C26 C27 H27C 109.6
H27A C27 H27C 109.5
H27B C27 H27C 109.5
C26 C28 H28A 109.4
C26 C28 H28B 109.5
H28A C28 H28B 109.5
C26 C28 H28C 109.5
H28A C28 H28C 109.5
H28B C28 H28C 109.5
C26 C29 H29A 109.4
C26 C29 H29B 109.5
H29A C29 H29B 109.5
C26 C29 H29C 109.5
H29A C29 H29C 109.5
H29B C29 H29C 109.5
C35 C30 C31 116.8(3)
C35 C30 C1 122.9(3)
C31 C30 C1 120.3(3)
C32 C31 C30 121.7(3)
C32 C31 H31 119.1
C30 C31 H31 119.2
C33 C32 C31 120.1(3)
C33 C32 H32 119.9
C31 C32 H32 119.9
C34 C33 C32 119.3(3)
C34 C33 H33 120.3
C32 C33 H33 120.4
C33 C34 C35 120.6(3)
C33 C34 H34 119.7
C35 C34 H34 119.7
C34 C35 C30 121.5(3)
C34 C35 H35 119.2
C30 C35 H35 119.3
C40 C36 C37 108.0(3)
C40 C36 C41 124.7(3)
C37 C36 C41 127.0(3)
C40 C36 Fe1 70.73(18)
C37 C36 Fe1 70.05(18)
C41 C36 Fe1 130.4(2)
C38 C37 C36 107.4(3)
C38 C37 C42 124.7(3)
C36 C37 C42 127.4(3)
C38 C37 Fe1 69.94(18)
C36 C37 Fe1 69.48(18)
C42 C37 Fe1 132.3(2)
C37 C38 C39 108.1(3)
C37 C38 C43 126.6(3)
C39 C38 C43 124.8(3)
C37 C38 Fe1 69.84(18)
C39 C38 Fe1 70.80(17)
C43 C38 Fe1 130.8(2)
C40 C39 C38 107.7(3)
C40 C39 C44 128.4(3)
C38 C39 C44 123.7(3)
C40 C39 Fe1 69.71(17)
C38 C39 Fe1 69.18(17)
C44 C39 Fe1 130.5(2)
C36 C40 C39 108.7(3)
C36 C40 C45 124.0(3)
C39 C40 C45 126.4(3)
C36 C40 Fe1 69.40(17)
C39 C40 Fe1 70.69(17)
C45 C40 Fe1 133.9(2)
C36 C41 H41A 109.3
C36 C41 H41B 109.5
H41A C41 H41B 109.5
C36 C41 H41C 109.6
H41A C41 H41C 109.5
H41B C41 H41C 109.5
C37 C42 H42A 109.5
C37 C42 H42B 109.4
H42A C42 H42B 109.5
C37 C42 H42C 109.5
H42A C42 H42C 109.5
H42B C42 H42C 109.5
C38 C43 H43A 109.4
C38 C43 H43B 109.5
H43A C43 H43B 109.5
C38 C43 H43C 109.5
H43A C43 H43C 109.5
H43B C43 H43C 109.5
C39 C44 H44A 109.5
C39 C44 H44B 109.5
H44A C44 H44B 109.5
C39 C44 H44C 109.4
H44A C44 H44C 109.5
H44B C44 H44C 109.5
C40 C45 H45A 109.3
C40 C45 H45B 109.5
H45A C45 H45B 109.5
C40 C45 H45C 109.5
H45A C45 H45C 109.5
H45B C45 H45C 109.5

loop_
_geom_bond_atom_site_label_1
_geom_bond_atom_site_label_2
_geom_bond_distance
Ge1 C1 1.924(3)
Ge1 Si1 2.3038(9)
Ge1 Si5 2.4343(9)
Ge1 Fe1 2.5313(5)
Fe1 C36 2.085(3)
Fe1 C37 2.093(3)
Fe1 C38 2.094(3)
Fe1 C40 2.102(3)
Fe1 C2 2.114(3)
Fe1 C39 2.116(3)
Fe1 C1 2.170(3)
Fe1 Si2 2.4682(8)
Fe1 Si1 2.4691(9)
Si1 Si2 2.2465(11)
Si1 Si3 2.3835(12)
Si2 C2 1.827(3)
Si2 Si4 2.3832(10)
Si3 C3 1.881(4)
Si3 C8 1.924(4)
Si3 C4 1.934(4)
Si4 C12 1.894(3)
Si4 C13 1.919(3)
Si4 C17 1.926(3)
Si5 C21 1.891(4)
Si5 C26 1.920(4)
Si5 C22 1.929(4)
C1 C2 1.419(4)
C1 C30 1.484(4)
C2 H2 0.9301
C3 H3A 0.9600
C3 H3B 0.9600
C3 H3C 0.9600
C4 C7 1.535(5)
C4 C5 1.538(5)
C4 C6 1.542(5)
C5 H5A 0.9600
C5 H5B 0.9600
C5 H5C 0.9600
C6 H6A 0.9600
C6 H6B 0.9601
C6 H6C 0.9600
C7 H7A 0.9600
C7 H7B 0.9600
C7 H7C 0.9599
C8 C10 1.536(5)
C8 C9 1.541(5)
C8 C11 1.544(5)
C9 H9A 0.9601
C9 H9B 0.9599
C9 H9C 0.9602
C10 H10A 0.9601
C10 H10B 0.9599
C10 H10C 0.9600
C11 H11A 0.9601
C11 H11B 0.9600
C11 H11C 0.9599
C12 H12A 0.9600
C12 H12B 0.9600
C12 H12C 0.9600
C13 C15 1.536(5)
C13 C14 1.540(5)
C13 C16 1.541(4)
C14 H14A 0.9599
C14 H14B 0.9600
C14 H14C 0.9600
C15 H15A 0.9602
C15 H15B 0.9600
C15 H15C 0.9600
C16 H16A 0.9601
C16 H16B 0.9600
C16 H16C 0.9600
C17 C20 1.542(5)
C17 C18 1.542(4)
C17 C19 1.552(5)
C18 H18A 0.9599
C18 H18B 0.9599
C18 H18C 0.9600
C19 H19A 0.9600
C19 H19B 0.9600
C19 H19C 0.9599
C20 H20A 0.9598
C20 H20B 0.9599
C20 H20C 0.9600
C21 H21A 0.9600
C21 H21B 0.9601
C21 H21C 0.9600
C22 C23 1.526(6)
C22 C25 1.543(6)
C22 C24 1.546(5)
C23 H23A 0.9600
C23 H23B 0.9599
C23 H23C 0.9599
C24 H24A 0.9601
C24 H24B 0.9599
C24 H24C 0.9600
C25 H25A 0.9600
C25 H25B 0.9600
C25 H25C 0.9599
C26 C28 1.532(6)
C26 C29 1.532(5)
C26 C27 1.552(5)
C27 H27A 0.9600
C27 H27B 0.9598
C27 H27C 0.9600
C28 H28A 0.9600
C28 H28B 0.9600
C28 H28C 0.9599
C29 H29A 0.9600
C29 H29B 0.9601
C29 H29C 0.9600
C30 C35 1.397(4)
C30 C31 1.407(5)
C31 C32 1.389(5)
C31 H31 0.9300
C32 C33 1.388(5)
C32 H32 0.9300
C33 C34 1.378(6)
C33 H33 0.9300
C34 C35 1.395(5)
C34 H34 0.9301
C35 H35 0.9300
C36 C40 1.428(4)
C36 C37 1.445(4)
C36 C41 1.501(4)
C37 C38 1.440(4)
C37 C42 1.490(4)
C38 C39 1.441(4)
C38 C43 1.490(4)
C39 C40 1.429(4)
C39 C44 1.500(4)
C40 C45 1.511(4)
C41 H41A 0.9601
C41 H41B 0.9599
C41 H41C 0.9599
C42 H42A 0.9599
C42 H42B 0.9601
C42 H42C 0.9600
C43 H43A 0.9599
C43 H43B 0.9600
C43 H43C 0.9600
C44 H44A 0.9599
C44 H44B 0.9600
C44 H44C 0.9600
C45 H45A 0.9600
C45 H45B 0.9600
C45 H45C 0.9600
